data_2219933
loop_
_publ_author_name
'Li, Jin Min'

_publ_section_title
;
 Dichlorido[2,2'-(oxydimethylene)dipyridine]copper(II)
;
_journal_coeditor_code LH2712
_journal_issue 11
_journal_name_full 'Acta Crystallographica Section E'
_journal_page_first m1467
_journal_paper_doi 10.1107/S1600536808034612
_journal_volume 64
_journal_year 2008
_chemical_formula_iupac '[Cu Cl2 (C12 H12 N2 O)]'
_chemical_formula_moiety 'C12 H12 Cl2 Cu N2 O'
_chemical_formula_sum 'C12 H12 Cl2 Cu N2 O'
_chemical_formula_weight 334.68
_chemical_name_systematic
;
Dichlorido[2,2'-(oxydimethylene)dipyridine]copper(II)
;
_space_group_IT_number 14
_symmetry_cell_setting monoclinic
_symmetry_space_group_name_Hall '-P 2ybc'
_symmetry_space_group_name_H-M 'P 1 21/c 1'
_atom_sites_solution_hydrogens geom
_atom_sites_solution_primary direct
_atom_sites_solution_secondary difmap
_audit_creation_method SHELXL-97
_cell_angle_alpha 90.00
_cell_angle_beta 123.574(9)
_cell_angle_gamma 90.00
_cell_formula_units_Z 4
_cell_length_a 8.1599(10)
_cell_length_b 12.5534(15)
_cell_length_c 15.3846(14)
_cell_measurement_reflns_used 4907
_cell_measurement_temperature 298(2)
_cell_measurement_theta_max 28.2735
_cell_measurement_theta_min 2.271
_cell_volume 1313.0(3)
_computing_cell_refinement 'SAINT (Bruker, 2007)'
_computing_data_collection 'SMART (Bruker, 2007)'
_computing_data_reduction 'SAINT (Bruker, 2007)'
_computing_molecular_graphics 'SHELXTL (Sheldrick, 2008)'
_computing_publication_material 'SHELXTL (Sheldrick, 2008)'
_computing_structure_refinement 'SHELXTL (Sheldrick, 2008)'
_computing_structure_solution 'SHELXTL (Sheldrick, 2008)'
_diffrn_ambient_temperature 298(2)
_diffrn_measured_fraction_theta_full 1.000
_diffrn_measured_fraction_theta_max 1.000
_diffrn_measurement_device_type 'Bruker SMART APEX CCD'
_diffrn_measurement_method '\f and \w'
_diffrn_radiation_monochromator graphite
_diffrn_radiation_source 'fine-focus sealed tube'
_diffrn_radiation_type MoK\a
_diffrn_radiation_wavelength 0.71073
_diffrn_reflns_av_R_equivalents 0.0161
_diffrn_reflns_av_sigmaI/netI 0.0199
_diffrn_reflns_limit_h_max 9
_diffrn_reflns_limit_h_min -9
_diffrn_reflns_limit_k_max 14
_diffrn_reflns_limit_k_min -11
_diffrn_reflns_limit_l_max 13
_diffrn_reflns_limit_l_min -18
_diffrn_reflns_number 5381
_diffrn_reflns_theta_full 25.03
_diffrn_reflns_theta_max 25.03
_diffrn_reflns_theta_min 2.27
_exptl_absorpt_coefficient_mu 2.057
_exptl_absorpt_correction_T_max 0.5414
_exptl_absorpt_correction_T_min 0.4512
_exptl_absorpt_correction_type multi-scan
_exptl_absorpt_process_details '(SADABS; Sheldrick, 1996)'
_exptl_crystal_colour green
_exptl_crystal_density_diffrn 1.693
_exptl_crystal_density_method 'not measured'
_exptl_crystal_description block
_exptl_crystal_F_000 676
_exptl_crystal_size_max 0.46
_exptl_crystal_size_mid 0.40
_exptl_crystal_size_min 0.34
_refine_diff_density_max 0.333
_refine_diff_density_min -0.272
_refine_ls_extinction_method none
_refine_ls_goodness_of_fit_ref 1.087
_refine_ls_hydrogen_treatment constr
_refine_ls_matrix_type full
_refine_ls_number_parameters 163
_refine_ls_number_reflns 2323
_refine_ls_number_restraints 0
_refine_ls_restrained_S_all 1.087
_refine_ls_R_factor_all 0.0262
_refine_ls_R_factor_gt 0.0240
_refine_ls_shift/su_max 0.001
_refine_ls_shift/su_mean 0.000
_refine_ls_structure_factor_coef Fsqd
_refine_ls_weighting_details 'calc w=1/[\s^2^(Fo^2^)+(0.0361P)^2^+0.5176P] where P=(Fo^2^+2Fc^2^)/3'
_refine_ls_weighting_scheme calc
_refine_ls_wR_factor_gt 0.0651
_refine_ls_wR_factor_ref 0.0662
_reflns_number_gt 2152
_reflns_number_total 2323
_reflns_threshold_expression I>2\s(I)
_cod_data_source_file lh2712.cif
_cod_data_source_block I
_cod_depositor_comments
;
The following automatic conversions were performed:
'_symmetry_cell_setting' value 'Monoclinic' changed to 'monoclinic'
according to '/home/saulius/struct/CIF-dictionaries/cif_core.dic'
dictionary named 'cif_core.dic' version 2.4.1 from
2010-06-29.

'_geom_bond_publ_flag' value 'Y' changed to 'y' according to
'/home/saulius/struct/CIF-dictionaries/cif_core.dic' dictionary named
'cif_core.dic' version 2.4.1 from 2010-06-29 (5
times).

'_geom_angle_publ_flag' value 'Y' changed to 'y' according to
'/home/saulius/struct/CIF-dictionaries/cif_core.dic' dictionary named
'cif_core.dic' version 2.4.1 from 2010-06-29 (10 times).

Automatic conversion script
Id: cif_fix_enum 1527 2010-12-29 10:47:43Z saulius 

The following automatic conversions were performed:

'_symmetry_cell_setting' value 'Monoclinic' changed to 'monoclinic'
according to /home/saulius/struct/CIF-dictionaries/cif_core.dic
dictionary named 'cif_core.dic' version 2.4.1 from
2010-06-29.

'_geom_bond_publ_flag' value 'Y' changed to 'y'
according to /home/saulius/struct/CIF-dictionaries/cif_core.dic
dictionary named 'cif_core.dic' version 2.4.1 from 2010-06-29 (5
times).

'_geom_angle_publ_flag' value 'Y' changed to 'y' according
to /home/saulius/struct/CIF-dictionaries/cif_core.dic dictionary
named 'cif_core.dic' version 2.4.1 from 2010-06-29 (10 times).

Automatic conversion script
Id: cif_fix_values 1715 2011-07-08 13:25:40Z adriana 
;
_cod_original_sg_symbol_Hall '-P 2ybc '
_cod_original_sg_symbol_H-M 'P 21/c  '
_cod_database_code 2219933
_cod_database_fobs_code 2219933

loop_
_symmetry_equiv_pos_as_xyz
'x, y, z'
'-x, y+1/2, -z+1/2'
'-x, -y, -z'
'x, -y-1/2, z-1/2'

loop_
_atom_site_type_symbol
_atom_site_label
_atom_site_fract_x
_atom_site_fract_y
_atom_site_fract_z
_atom_site_U_iso_or_equiv
_atom_site_adp_type
_atom_site_calc_flag
_atom_site_refinement_flags
_atom_site_occupancy
C C1 -0.0360(3) 0.76246(18) -0.10853(17) 0.0407(5) Uani d . 1
H H1A -0.1499 0.7554 -0.1795 0.049 Uiso calc R 1
H H1B 0.0687 0.7967 -0.1103 0.049 Uiso calc R 1
C C2 -0.0341(4) 0.8555(2) 0.1167(2) 0.0481(6) Uani d . 1
H H2 0.0297 0.8372 0.1868 0.058 Uiso calc R 1
C C3 -0.1666(4) 0.9378(2) 0.0794(2) 0.0576(7) Uani d . 1
H H3 -0.1909 0.9750 0.1235 0.069 Uiso calc R 1
C C4 -0.2628(4) 0.9644(2) -0.0242(2) 0.0604(7) Uani d . 1
H H4 -0.3532 1.0200 -0.0516 0.072 Uiso calc R 1
C C5 -0.2232(4) 0.9072(2) -0.0868(2) 0.0507(6) Uani d . 1
H H5 -0.2882 0.9231 -0.1574 0.061 Uiso calc R 1
C C6 -0.0864(3) 0.82611(17) -0.04415(17) 0.0357(5) Uani d . 1
C C7 0.1210(3) 0.59462(18) -0.09417(16) 0.0369(5) Uani d . 1
H H7A 0.2093 0.6368 -0.1039 0.044 Uiso calc R 1
H H7B 0.0243 0.5614 -0.1601 0.044 Uiso calc R 1
C C8 0.2343(3) 0.51119(17) -0.01249(15) 0.0320(4) Uani d . 1
C C9 0.3812(3) 0.46002(18) 0.15917(17) 0.0368(5) Uani d . 1
H H9 0.4090 0.4735 0.2255 0.044 Uiso calc R 1
C C10 0.4063(3) 0.34591(18) 0.0442(2) 0.0427(5) Uani d . 1
H H10 0.4507 0.2836 0.0311 0.051 Uiso calc R 1
C C11 0.2964(3) 0.41864(18) -0.03445(18) 0.0405(5) Uani d . 1
H H11 0.2645 0.4055 -0.1016 0.049 Uiso calc R 1
C C12 0.4491(3) 0.36715(19) 0.14218(19) 0.0420(5) Uani d . 1
H H12 0.5231 0.3193 0.1965 0.050 Uiso calc R 1
Cl Cl1 0.46540(8) 0.76638(5) 0.12142(4) 0.04202(15) Uani d . 1
Cl Cl2 0.20944(9) 0.63873(5) 0.25169(4) 0.04202(15) Uani d . 1
Cu Cu1 0.18810(4) 0.673873(19) 0.102078(18) 0.03121(10) Uani d . 1
N N1 0.0076(3) 0.80023(14) 0.05709(14) 0.0359(4) Uani d . 1
N N2 0.2764(2) 0.53190(13) 0.08332(13) 0.0310(4) Uani d . 1
O O1 0.0261(2) 0.66050(11) -0.05971(11) 0.0324(3) Uani d . 1

loop_
_atom_site_aniso_label
_atom_site_aniso_U_11
_atom_site_aniso_U_22
_atom_site_aniso_U_33
_atom_site_aniso_U_12
_atom_site_aniso_U_13
_atom_site_aniso_U_23
C1 0.0432(12) 0.0411(13) 0.0352(11) 0.0067(10) 0.0201(10) 0.0108(10)
C2 0.0580(15) 0.0417(13) 0.0490(14) 0.0070(12) 0.0323(12) -0.0021(11)
C3 0.0632(17) 0.0426(14) 0.0748(19) 0.0087(13) 0.0430(16) -0.0074(13)
C4 0.0536(15) 0.0377(14) 0.086(2) 0.0142(12) 0.0366(15) 0.0069(14)
C5 0.0452(13) 0.0427(14) 0.0552(15) 0.0097(11) 0.0221(12) 0.0123(12)
C6 0.0320(11) 0.0316(11) 0.0395(12) 0.0005(8) 0.0173(10) 0.0059(9)
C7 0.0425(12) 0.0396(12) 0.0326(11) -0.0007(10) 0.0232(10) -0.0024(9)
C8 0.0300(10) 0.0321(11) 0.0352(10) -0.0050(8) 0.0189(9) -0.0044(9)
C9 0.0341(11) 0.0374(12) 0.0345(11) 0.0015(9) 0.0162(9) 0.0023(9)
C10 0.0391(12) 0.0308(11) 0.0646(16) 0.0000(9) 0.0327(12) -0.0045(11)
C11 0.0420(12) 0.0394(13) 0.0470(13) -0.0066(10) 0.0290(11) -0.0112(10)
C12 0.0355(11) 0.0354(12) 0.0523(14) 0.0047(10) 0.0225(11) 0.0072(10)
Cl1 0.0417(3) 0.0411(3) 0.0482(3) -0.0068(2) 0.0279(3) -0.0045(2)
Cl2 0.0550(3) 0.0420(3) 0.0353(3) -0.0009(3) 0.0289(3) 0.0015(2)
Cu1 0.03650(16) 0.02880(16) 0.02902(15) 0.00285(10) 0.01855(12) 0.00079(9)
N1 0.0363(10) 0.0307(9) 0.0402(10) 0.0028(8) 0.0209(8) 0.0014(8)
N2 0.0314(8) 0.0288(9) 0.0325(9) -0.0017(7) 0.0175(7) -0.0023(7)
O1 0.0341(8) 0.0336(8) 0.0286(7) 0.0023(6) 0.0168(6) 0.0025(6)

loop_
_atom_type_symbol
_atom_type_description
_atom_type_scat_dispersion_real
_atom_type_scat_dispersion_imag
_atom_type_scat_source
C C 0.0033 0.0016 'International Tables Vol C Tables 4.2.6.8 and 6.1.1.4'
H H 0.0000 0.0000 'International Tables Vol C Tables 4.2.6.8 and 6.1.1.4'
N N 0.0061 0.0033 'International Tables Vol C Tables 4.2.6.8 and 6.1.1.4'
O O 0.0106 0.0060 'International Tables Vol C Tables 4.2.6.8 and 6.1.1.4'
Cu Cu 0.3201 1.2651 'International Tables Vol C Tables 4.2.6.8 and 6.1.1.4'
Cl Cl 0.1484 0.1585 'International Tables Vol C Tables 4.2.6.8 and 6.1.1.4'

loop_
_geom_angle_atom_site_label_1
_geom_angle_atom_site_label_2
_geom_angle_atom_site_label_3
_geom_angle
_geom_angle_publ_flag
O1 C1 C6 106.14(17) ?
O1 C1 H1A 110.5 ?
C6 C1 H1A 110.5 ?
O1 C1 H1B 110.5 ?
C6 C1 H1B 110.5 ?
H1A C1 H1B 108.7 ?
N1 C2 C3 123.0(2) ?
N1 C2 H2 118.5 ?
C3 C2 H2 118.5 ?
C2 C3 C4 118.8(3) ?
C2 C3 H3 120.6 ?
C4 C3 H3 120.6 ?
C3 C4 C5 118.8(2) ?
C3 C4 H4 120.6 ?
C5 C4 H4 120.6 ?
C4 C5 C6 119.6(2) ?
C4 C5 H5 120.2 ?
C6 C5 H5 120.2 ?
N1 C6 C5 121.6(2) ?
N1 C6 C1 116.70(18) ?
C5 C6 C1 121.7(2) ?
O1 C7 C8 107.73(16) ?
O1 C7 H7A 110.2 ?
C8 C7 H7A 110.2 ?
O1 C7 H7B 110.2 ?
C8 C7 H7B 110.2 ?
H7A C7 H7B 108.5 ?
N2 C8 C11 121.7(2) ?
N2 C8 C7 116.77(18) ?
C11 C8 C7 121.47(19) ?
N2 C9 C12 122.3(2) ?
N2 C9 H9 118.9 ?
C12 C9 H9 118.9 ?
C12 C10 C11 118.8(2) ?
C12 C10 H10 120.6 ?
C11 C10 H10 120.6 ?
C10 C11 C8 119.4(2) ?
C10 C11 H11 120.3 ?
C8 C11 H11 120.3 ?
C10 C12 C9 119.3(2) ?
C10 C12 H12 120.4 ?
C9 C12 H12 120.4 ?
N2 Cu1 N1 155.06(7) y
N2 Cu1 O1 78.29(6) y
N1 Cu1 O1 77.99(7) y
N2 Cu1 Cl2 98.17(5) y
N1 Cu1 Cl2 97.71(6) y
O1 Cu1 Cl2 147.65(4) y
N2 Cu1 Cl1 93.36(5) y
N1 Cu1 Cl1 96.97(6) y
O1 Cu1 Cl1 96.81(4) y
Cl2 Cu1 Cl1 115.53(2) y
C2 N1 C6 118.2(2) ?
C2 N1 Cu1 126.14(16) ?
C6 N1 Cu1 115.53(15) ?
C8 N2 C9 118.52(18) ?
C8 N2 Cu1 115.92(14) ?
C9 N2 Cu1 125.45(14) ?
C7 O1 C1 115.70(16) ?
C7 O1 Cu1 112.11(12) ?
C1 O1 Cu1 111.27(12) ?

loop_
_geom_bond_atom_site_label_1
_geom_bond_atom_site_label_2
_geom_bond_distance
_geom_bond_publ_flag
C1 O1 1.428(3) ?
C1 C6 1.496(3) ?
C1 H1A 0.9700 ?
C1 H1B 0.9700 ?
C2 N1 1.336(3) ?
C2 C3 1.372(4) ?
C2 H2 0.9300 ?
C3 C4 1.373(4) ?
C3 H3 0.9300 ?
C4 C5 1.375(4) ?
C4 H4 0.9300 ?
C5 C6 1.379(3) ?
C5 H5 0.9300 ?
C6 N1 1.341(3) ?
C7 O1 1.421(3) ?
C7 C8 1.499(3) ?
C7 H7A 0.9700 ?
C7 H7B 0.9700 ?
C8 N2 1.341(3) ?
C8 C11 1.382(3) ?
C9 N2 1.343(3) ?
C9 C12 1.376(3) ?
C9 H9 0.9300 ?
C10 C12 1.372(4) ?
C10 C11 1.379(3) ?
C10 H10 0.9300 ?
C11 H11 0.9300 ?
C12 H12 0.9300 ?
Cl1 Cu1 2.4109(6) y
Cl2 Cu1 2.2538(6) y
Cu1 N2 2.0021(17) y
Cu1 N1 2.0092(18) y
Cu1 O1 2.0813(14) y

loop_
_geom_torsion_atom_site_label_1
_geom_torsion_atom_site_label_2
_geom_torsion_atom_site_label_3
_geom_torsion_atom_site_label_4
_geom_torsion
N1 C2 C3 C4 0.7(4)
C2 C3 C4 C5 0.2(4)
C3 C4 C5 C6 -1.0(4)
C4 C5 C6 N1 1.0(4)
C4 C5 C6 C1 -179.2(2)
O1 C1 C6 N1 27.4(3)
O1 C1 C6 C5 -152.4(2)
O1 C7 C8 N2 -20.0(2)
O1 C7 C8 C11 161.56(18)
C12 C10 C11 C8 0.7(3)
N2 C8 C11 C10 -0.7(3)
C7 C8 C11 C10 177.7(2)
C11 C10 C12 C9 0.1(3)
N2 C9 C12 C10 -1.0(3)
C3 C2 N1 C6 -0.7(4)
C3 C2 N1 Cu1 -176.6(2)
C5 C6 N1 C2 -0.1(3)
C1 C6 N1 C2 -180.0(2)
C5 C6 N1 Cu1 176.21(18)
C1 C6 N1 Cu1 -3.6(2)
N2 Cu1 N1 C2 143.8(2)
O1 Cu1 N1 C2 162.1(2)
Cl2 Cu1 N1 C2 14.7(2)
Cl1 Cu1 N1 C2 -102.4(2)
N2 Cu1 N1 C6 -32.2(3)
O1 Cu1 N1 C6 -13.90(15)
Cl2 Cu1 N1 C6 -161.33(15)
Cl1 Cu1 N1 C6 81.62(15)
C11 C8 N2 C9 -0.2(3)
C7 C8 N2 C9 -178.63(18)
C11 C8 N2 Cu1 176.38(15)
C7 C8 N2 Cu1 -2.1(2)
C12 C9 N2 C8 1.0(3)
C12 C9 N2 Cu1 -175.19(16)
N1 Cu1 N2 C8 33.8(2)
O1 Cu1 N2 C8 15.52(14)
Cl2 Cu1 N2 C8 162.86(13)
Cl1 Cu1 N2 C8 -80.74(14)
N1 Cu1 N2 C9 -149.93(18)
O1 Cu1 N2 C9 -168.19(18)
Cl2 Cu1 N2 C9 -20.85(17)
Cl1 Cu1 N2 C9 95.55(17)
C8 C7 O1 C1 160.80(17)
C8 C7 O1 Cu1 31.76(19)
C6 C1 O1 C7 -166.95(17)
C6 C1 O1 Cu1 -37.49(19)
N2 Cu1 O1 C7 -26.88(13)
N1 Cu1 O1 C7 160.88(14)
Cl2 Cu1 O1 C7 -113.67(13)
Cl1 Cu1 O1 C7 65.17(13)
N2 Cu1 O1 C1 -158.20(14)
N1 Cu1 O1 C1 29.56(14)
Cl2 Cu1 O1 C1 115.01(13)
Cl1 Cu1 O1 C1 -66.16(13)
